data_7040325
loop_
_publ_author_name
'Lannes, A.'
'Manceau, A.'
'Rovezzi, M.'
'Glatzel, P.'
'Joly, Y.'
'Gautier-Luneau, I'

_publ_section_title
;
 Intramolecular Hg\p interactions of d-character with non-bridging atoms
 in mercury-aryl complexes.
;
_journal_issue 36
_journal_name_full 'Dalton transactions (Cambridge, England : 2003)'
_journal_page_first 14035
_journal_page_last 14038
_journal_paper_doi 10.1039/c6dt02200f
_journal_volume 45
_journal_year 2016
_chemical_formula_moiety 'C12 H10 Hg2 O4 S2'
_chemical_formula_sum 'C12 H10 Hg2 O4 S2'
_chemical_formula_weight 683.50
_chemical_properties_physical 'Highly Toxic'
_space_group_IT_number 14
_symmetry_cell_setting monoclinic
_symmetry_space_group_name_Hall '-P 2yab'
_symmetry_space_group_name_H-M 'P 1 21/a 1'
_atom_sites_solution_hydrogens difmap
_atom_sites_solution_primary direct
_audit_update_record
;
2016-04-04 deposited with the CCDC.
2016-08-11 downloaded from the CCDC.
;
_cell_angle_alpha 90
_cell_angle_beta 99.70(3)
_cell_angle_gamma 90
_cell_formula_units_Z 2
_cell_length_a 8.1729(1)
_cell_length_b 5.2175(1)
_cell_length_c 17.3973(1)
_cell_measurement_reflns_used 9381
_cell_measurement_temperature 293
_cell_measurement_theta_max 21
_cell_measurement_theta_min 2
_cell_volume 731.25(7)
_computing_cell_refinement 'DENZO/SCALEPACK (Otwinowski & Minor, 1997)'
_computing_data_collection 'COLLECT (Nonius, 2001).'
_computing_data_reduction 'DENZO/SCALEPACK (Otwinowski & Minor, 1997)'
_computing_molecular_graphics 'CAMERON (Watkin et al., 1996)'
_computing_publication_material 'CRYSTALS (Betteridge et al., 2003)'
_computing_structure_refinement 'CRYSTALS (Betteridge et al., 2003)'
_computing_structure_solution 'SIR92 (Altomare et al., 1994)'
_diffrn_ambient_temperature 293
_diffrn_measured_fraction_theta_full 0.990
_diffrn_measured_fraction_theta_max 0.976
_diffrn_measurement_device Area
_diffrn_measurement_device_type 'Nonius KappaCCD'
_diffrn_measurement_method \w
_diffrn_radiation_monochromator graphite
_diffrn_radiation_type 'Ag K\a'
_diffrn_radiation_wavelength 0.56087
_diffrn_reflns_av_R_equivalents 0.059
_diffrn_reflns_limit_h_max 10
_diffrn_reflns_limit_h_min -10
_diffrn_reflns_limit_k_max 6
_diffrn_reflns_limit_k_min -6
_diffrn_reflns_limit_l_max 22
_diffrn_reflns_limit_l_min -18
_diffrn_reflns_number 9384
_diffrn_reflns_theta_full 21.186
_diffrn_reflns_theta_max 21.42
_diffrn_reflns_theta_min 2.81
_diffrn_standards_number 0
_exptl_absorpt_coefficient_mu 11.625
_exptl_absorpt_correction_T_max 0.22
_exptl_absorpt_correction_T_min 0.10
_exptl_absorpt_correction_type multi-scan
_exptl_absorpt_process_details 'DENZO/SCALEPACK (Otwinowski & Minor, 1997)'
_exptl_crystal_colour 'pale yellow'
_exptl_crystal_density_diffrn 3.104
_exptl_crystal_density_method 'not measured'
_exptl_crystal_description plate
_exptl_crystal_F_000 612
_exptl_crystal_size_max 0.388
_exptl_crystal_size_mid 0.379
_exptl_crystal_size_min 0.072
_refine_diff_density_max 2.96
_refine_diff_density_min -3.85
_refine_ls_extinction_method None
_refine_ls_goodness_of_fit_ref 1.0349
_refine_ls_hydrogen_treatment noref
_refine_ls_matrix_type full
_refine_ls_number_parameters 91
_refine_ls_number_reflns 1127
_refine_ls_number_restraints 6
_refine_ls_R_factor_all 0.0978
_refine_ls_R_factor_gt 0.0796
_refine_ls_shift/su_max 0.0003473
_refine_ls_shift/su_mean 0.0000123
_refine_ls_structure_factor_coef F
_refine_ls_weighting_details
;
 Method, part 1, Chebychev polynomial, (Watkin, 1994, Prince, 1982) 
 [weight] = 1.0/[A~0~*T~0~(x)+A~1~*T~1~(x) ... +A~n-1~]*T~n-1~(x)] 
 where A~i~ are the Chebychev coefficients listed below and x= Fcalc/Fmax 
 Method = Robust Weighting (Prince, 1982) 
 W = [weight] * [1-(deltaF/6*sigmaF)^2^]^2^ 
 A~i~ are: 
 1.88 1.35 1.14 
;
_refine_ls_weighting_scheme calc
_refine_ls_wR_factor_all 0.1216
_refine_ls_wR_factor_gt 0.0921
_refine_ls_wR_factor_ref 0.0870
_reflns_limit_h_max 10
_reflns_limit_h_min -10
_reflns_limit_k_max 6
_reflns_limit_k_min 0
_reflns_limit_l_max 22
_reflns_limit_l_min 0
_reflns_number_gt 1249
_reflns_number_total 1661
_reflns_threshold_expression I>2.0\s(I)
_oxford_diffrn_Wilson_B_factor 3.23
_oxford_diffrn_Wilson_scale 16.75
_oxford_refine_ls_r_factor_ref 0.0718
_oxford_refine_ls_scale 0.2622(16)
_oxford_reflns_number_all 1660
_oxford_reflns_threshold_expression_ref I>0.0\s(I)
_cod_data_source_file c6dt02200f2.cif
_cod_data_source_block 1
_cod_depositor_comments 'Adding full bibliography for 7040324--7040325.cif.'
_cod_original_cell_volume 731.24(2)
_cod_original_sg_symbol_H-M 'P 1 21/a 1 '
_cod_database_code 7040325

loop_
_symmetry_equiv_pos_as_xyz
x,y,z
-x,-y,-z
-x+1/2,y+1/2,-z
x+1/2,-y+1/2,z

loop_
_atom_site_label
_atom_site_type_symbol
_atom_site_fract_x
_atom_site_fract_y
_atom_site_fract_z
_atom_site_U_iso_or_equiv
_atom_site_occupancy
_atom_site_adp_type
_atom_site_refinement_flags_adp
Hg1 Hg 0.86218(8) 0.75845(10) 0.76273(4) 0.0456 1.0000 Uani .
C1 C 0.704(2) 0.901(3) 0.6723(9) 0.0370 1.0000 Uani U
C3 C 0.602(2) 1.117(3) 0.6697(9) 0.0409 1.0000 Uani U
C4 C 0.5103(18) 1.168(3) 0.5992(9) 0.0367 1.0000 Uani .
C5 C 0.5348(16) 0.999(2) 0.5408(9) 0.0313 1.0000 Uani .
S1 S 0.6805(5) 0.7742(6) 0.5799(3) 0.0408 1.0000 Uani .
O1 O 1.0214(18) 0.627(2) 0.8578(8) 0.0569 1.0000 Uani .
C2 C 1.001(2) 0.383(3) 0.8667(9) 0.0417 1.0000 Uani .
O2 O 0.9036(19) 0.258(2) 0.8259(7) 0.0527 1.0000 Uani .
C6 C 1.106(3) 0.269(3) 0.9340(13) 0.0634 1.0000 Uani .
H31 H 0.5988 1.2180 0.7142 0.0500 1.0000 Uiso .
H41 H 0.4363 1.3040 0.5918 0.0452 1.0000 Uiso .
H63 H 1.0594 0.1109 0.9481 0.1010 1.0000 Uiso .
H62 H 1.1162 0.3854 0.9777 0.1011 1.0000 Uiso .
H61 H 1.2163 0.2376 0.9224 0.1010 1.0000 Uiso .

loop_
_atom_site_aniso_label
_atom_site_aniso_U_11
_atom_site_aniso_U_22
_atom_site_aniso_U_33
_atom_site_aniso_U_23
_atom_site_aniso_U_13
_atom_site_aniso_U_12
Hg1 0.0504(5) 0.0307(4) 0.0502(5) 0.0072(3) -0.0075(3) -0.0006(3)
C1 0.040(7) 0.038(6) 0.027(7) 0.011(5) -0.010(6) 0.002(6)
C3 0.049(8) 0.041(6) 0.028(7) 0.000(5) -0.005(6) 0.006(6)
C4 0.033(7) 0.034(6) 0.042(9) -0.003(6) 0.002(7) 0.008(6)
C5 0.028(7) 0.017(5) 0.051(9) 0.006(5) 0.010(6) -0.003(5)
S1 0.0421(19) 0.0280(16) 0.049(2) 0.0009(14) -0.0018(17) 0.0094(15)
O1 0.068(8) 0.033(6) 0.057(8) 0.009(5) -0.025(7) -0.002(6)
C2 0.045(9) 0.049(9) 0.028(8) 0.007(6) -0.002(7) 0.001(7)
O2 0.071(9) 0.058(8) 0.022(6) 0.004(5) -0.010(6) -0.006(6)
C6 0.075(13) 0.055(11) 0.048(11) 0.015(8) -0.025(10) 0.025(9)

loop_
_atom_type_symbol
_atom_type_scat_dispersion_real
_atom_type_scat_dispersion_imag
_atom_type_scat_Cromer_Mann_a1
_atom_type_scat_Cromer_Mann_b1
_atom_type_scat_Cromer_Mann_a2
_atom_type_scat_Cromer_Mann_b2
_atom_type_scat_Cromer_Mann_a3
_atom_type_scat_Cromer_Mann_b3
_atom_type_scat_Cromer_Mann_a4
_atom_type_scat_Cromer_Mann_b4
_atom_type_scat_Cromer_Mann_c
_atom_type_scat_source
Hg -0.8800 6.2990 20.6809 0.5450 19.0417 8.4484 21.6575 1.5729 5.9676 38.3246 12.6089 'International Tables Vol C 4.2.6.8 and 6.1.1.4'
C 0.0020 0.0016 2.3100 20.8439 1.0200 10.2075 1.5886 0.5687 0.8650 51.6512 0.2156 'International Tables Vol C 4.2.6.8 and 6.1.1.4'
H 0.0000 0.0000 0.4930 10.5109 0.3229 26.1257 0.1402 3.1424 0.0408 57.7998 0.0030 'International Tables Vol C 4.2.6.8 and 6.1.1.4'
O 0.0060 0.0060 3.0485 13.2771 2.2868 5.7011 1.5463 0.3239 0.8670 32.9089 0.2508 'International Tables Vol C 4.2.6.8 and 6.1.1.4'
S 0.0830 0.0760 6.9053 1.4679 5.2034 22.2151 1.4379 0.2536 1.5863 56.1720 0.8669 'International Tables Vol C 4.2.6.8 and 6.1.1.4'

loop_
_geom_angle_atom_site_label_1
_geom_angle_site_symmetry_1
_geom_angle_atom_site_label_2
_geom_angle_atom_site_label_3
_geom_angle
_geom_angle_publ_flag
O2 1_565 Hg1 C1 89.0(5) yes
O2 1_565 Hg1 O1 88.6(4) yes
C1 . Hg1 O1 177.4(5) yes
O2 1_565 Hg1 O2 134.5(4) yes
C1 . Hg1 O2 131.8(5) yes
O1 . Hg1 O2 50.1(4) yes
Hg1 . C1 C3 128.8(12) yes
Hg1 . C1 S1 123.2(9) yes
C3 . C1 S1 107.9(10) yes
C1 . C3 C4 115.1(14) yes
C1 . C3 H31 121.5 no
C4 . C3 H31 123.4 no
C3 . C4 C5 114.6(13) yes
C3 . C4 H41 121.7 no
C5 . C4 H41 123.7 no
C5 2_676 C5 C4 129.8(16) yes
C5 2_676 C5 S1 121.6(14) yes
C4 . C5 S1 108.5(11) yes
C1 . S1 C5 94.0(7) yes
Hg1 . O1 C2 110.4(10) yes
O1 . C2 O2 124.3(15) yes
O1 . C2 C6 115.3(15) yes
O2 . C2 C6 120.4(16) yes
Hg1 1_545 O2 Hg1 134.5(4) yes
Hg1 1_545 O2 C2 140.7(12) yes
Hg1 . O2 C2 75.2(9) yes
C2 . C6 H63 110.5 no
C2 . C6 H62 109.6 no
H63 . C6 H62 108.9 no
C2 . C6 H61 110.2 no
H63 . C6 H61 109.3 no
H62 . C6 H61 108.2 no

loop_
_geom_bond_atom_site_label_1
_geom_bond_atom_site_label_2
_geom_bond_site_symmetry_2
_geom_bond_distance
_geom_bond_publ_flag
Hg1 O2 1_565 2.826(11) yes
Hg1 C1 . 2.002(13) yes
Hg1 O1 . 2.043(11) yes
Hg1 O2 . 2.832(11) yes
C1 C3 . 1.40(2) yes
C1 S1 . 1.718(16) yes
C3 C4 . 1.35(2) yes
C3 H31 . 0.940 no
C4 C5 . 1.39(2) yes
C4 H41 . 0.927 no
C5 C5 2_676 1.44(3) yes
C5 S1 . 1.729(13) yes
O1 C2 . 1.296(19) yes
C2 O2 . 1.17(2) yes
C2 C6 . 1.46(2) yes
C6 H63 . 0.960 no
C6 H62 . 0.965 no
C6 H61 . 0.968 no

loop_
_geom_hbond_atom_site_label_D
_geom_hbond_atom_site_label_H
_geom_hbond_atom_site_label_A
_geom_hbond_site_symmetry_A
_geom_hbond_angle_DHA
_geom_hbond_distance_DH
_geom_hbond_distance_HA
_geom_hbond_distance_DA
_geom_hbond_publ_flag
C6 H61 O2 4_555 148.0(12) 0.968 2.456 3.32(2) yes
